data_7244767
loop_
_publ_author_name
'Yu, Yong-Hui'
'Huang, Sheng-Li'
'Yang, Guo-Yu'

_publ_section_title
;
 [Ru(N&#xA4E5;N&#xA4E5;N)2-Ce]-based Framework for Photocatalytic Sulfide
 Oxidation and Hydrogen Production
;
_journal_name_full CrystEngComm
_journal_paper_doi 10.1039/D2CE00397J
_journal_year 2022
_chemical_formula_sum 'C44 H28 Ce N9 O14 Ru'
_chemical_formula_weight 1147.94
_space_group_crystal_system triclinic
_space_group_IT_number 2
_space_group_name_Hall '-P 1'
_space_group_name_H-M_alt 'P -1'
_atom_sites_solution_hydrogens geom
_audit_creation_method SHELXL-2018/3
_audit_update_record
;
2022-03-19 deposited with the CCDC.	2022-04-04 downloaded from the CCDC.
;
_cell_angle_alpha 106.92(3)
_cell_angle_beta 105.88(2)
_cell_angle_gamma 94.314(19)
_cell_formula_units_Z 2
_cell_length_a 12.966(3)
_cell_length_b 14.216(3)
_cell_length_c 16.083(3)
_cell_measurement_reflns_used 5347
_cell_measurement_temperature 296(2)
_cell_measurement_theta_max 26.26
_cell_measurement_theta_min 2.24
_cell_volume 2689.0(12)
_computing_structure_refinement 'SHELXL-2018/3 (Sheldrick, 2018)'
_computing_structure_solution 'SHELXT 2014/5 (Sheldrick, 2014)'
_diffrn_ambient_temperature 296(2)
_diffrn_measured_fraction_theta_full 0.999
_diffrn_measured_fraction_theta_max 0.999
_diffrn_measurement_device_type 'CCD area detector'
_diffrn_radiation_type MoK\a
_diffrn_radiation_wavelength 0.71073
_diffrn_reflns_av_R_equivalents 0.1723
_diffrn_reflns_av_unetI/netI 0.1511
_diffrn_reflns_Laue_measured_fraction_full 0.999
_diffrn_reflns_Laue_measured_fraction_max 0.999
_diffrn_reflns_limit_h_max 15
_diffrn_reflns_limit_h_min -15
_diffrn_reflns_limit_k_max 16
_diffrn_reflns_limit_k_min -16
_diffrn_reflns_limit_l_max 19
_diffrn_reflns_limit_l_min -19
_diffrn_reflns_number 25432
_diffrn_reflns_point_group_measured_fraction_full 0.999
_diffrn_reflns_point_group_measured_fraction_max 0.999
_diffrn_reflns_theta_full 25.026
_diffrn_reflns_theta_max 25.026
_diffrn_reflns_theta_min 1.392
_exptl_absorpt_coefficient_mu 1.182
_exptl_crystal_density_diffrn 1.418
_exptl_crystal_description block
_exptl_crystal_F_000 1138
_refine_diff_density_max 3.128
_refine_diff_density_min -2.005
_refine_diff_density_rms 0.162
_refine_ls_extinction_method none
_refine_ls_goodness_of_fit_ref 1.024
_refine_ls_hydrogen_treatment constr
_refine_ls_matrix_type full
_refine_ls_number_parameters 616
_refine_ls_number_reflns 9485
_refine_ls_number_restraints 42
_refine_ls_restrained_S_all 23.129
_refine_ls_R_factor_all 0.1179
_refine_ls_R_factor_gt 0.0738
_refine_ls_shift/su_max 0.001
_refine_ls_shift/su_mean 0.000
_refine_ls_structure_factor_coef Fsqd
_refine_ls_weighting_details 'w=1/[\s^2^(Fo^2^)+(0.0854P)^2^] where P=(Fo^2^+2Fc^2^)/3'
_refine_ls_weighting_scheme calc
_refine_ls_wR_factor_gt 0.1691
_refine_ls_wR_factor_ref 0.1890
_reflns_Friedel_coverage 0.000
_reflns_number_gt 5894
_reflns_number_total 9485
_reflns_threshold_expression 'I > 2\s(I)'
_cod_data_source_file d2ce00397j2.cif
_cod_data_source_block 3_a_sq
_cod_original_cell_volume 2688.9(10)
_cod_database_code 7244767
_shelx_shelxl_version_number 2018/3
_shelx_space_group_comment
;
The symmetry employed for this shelxl refinement is uniquely defined
by the following loop, which should always be used as a source of
symmetry information in preference to the above space-group names.
They are only intended as comments.
;

loop_
_space_group_symop_operation_xyz
'x, y, z'
'-x, -y, -z'

loop_
_atom_site_label
_atom_site_type_symbol
_atom_site_fract_x
_atom_site_fract_y
_atom_site_fract_z
_atom_site_U_iso_or_equiv
_atom_site_adp_type
_atom_site_occupancy
_atom_site_site_symmetry_order
_atom_site_calc_flag
_atom_site_refinement_flags_posn
_atom_site_refinement_flags_adp
_atom_site_refinement_flags_occupancy
_atom_site_disorder_assembly
_atom_site_disorder_group
Ce Ce -0.29792(3) 0.34259(4) 0.19373(3) 0.03183(19) Uani 1 1 d . . . . .
Ru Ru 0.72227(5) 0.82812(5) 0.64383(4) 0.0280(2) Uani 1 1 d . . . . .
O1 O 1.5671(4) 1.1850(4) 1.0882(4) 0.0382(17) Uani 1 1 d D . . . .
O2 O 1.4937(4) 1.3120(5) 1.1477(4) 0.0437(19) Uani 1 1 d . . . . .
O8 O -0.3543(5) 0.2655(5) 0.3078(4) 0.0408(17) Uani 1 1 d . . . . .
N6 N 0.7194(5) 0.7129(5) 0.6945(4) 0.0271(17) Uani 1 1 d . U . . .
O10 O -0.2384(4) 0.1939(5) 0.2500(4) 0.0395(17) Uani 1 1 d . . . . .
O5 O -0.3442(5) 0.4772(5) 0.3254(4) 0.0413(17) Uani 1 1 d . U . . .
N2 N 0.8624(5) 0.9106(6) 0.7276(5) 0.0327(19) Uani 1 1 d . . . . .
N5 N 0.5792(5) 0.7475(6) 0.5656(5) 0.0316(19) Uani 1 1 d . . . . .
N1 N 0.6750(5) 0.9169(5) 0.7504(4) 0.0303(18) Uani 1 1 d . . . . .
O3 O -0.1252(5) 0.4044(6) 0.3268(5) 0.057(2) Uani 1 1 d . . . . .
N4 N 0.6730(5) 0.9099(6) 0.5575(5) 0.0326(19) Uani 1 1 d . . . . .
O9 O -0.2967(5) 0.1367(6) 0.3437(6) 0.058(2) Uani 1 1 d . . . . .
O6 O -0.4158(8) 0.6097(8) 0.3130(7) 0.112(3) Uani 1 1 d . U . . .
O4 O -0.1374(5) 0.4793(6) 0.2242(5) 0.061(2) Uani 1 1 d . . . . .
O7 O -0.3704(6) 0.5169(6) 0.2011(6) 0.063(2) Uani 1 1 d . . . . .
O14 O -0.3536(5) 0.3711(6) 0.0410(5) 0.065(2) Uani 1 1 d . . . . .
N7 N -0.2974(5) 0.1975(6) 0.3031(6) 0.040(2) Uani 1 1 d . . . . .
O12 O -0.1917(5) 0.2525(6) 0.0967(5) 0.061(2) Uani 1 1 d D . . . .
N3 N 0.8274(5) 0.7745(6) 0.5718(5) 0.035(2) Uani 1 1 d . . . . .
O11 O -0.0407(6) 0.2063(7) 0.0725(5) 0.084(3) Uani 1 1 d . U . . .
C32 C 0.5412(6) 0.6670(6) 0.5844(6) 0.028(2) Uani 1 1 d . . . . .
C30 C 0.3659(6) 0.6546(7) 0.4756(5) 0.029(2) Uani 1 1 d . . . . .
C28 C 0.5152(6) 0.7815(7) 0.5006(6) 0.030(2) Uani 1 1 d . . . . .
N8 N -0.3756(6) 0.5345(6) 0.2828(6) 0.044(2) Uani 1 1 d . U . . .
C38 C 0.2493(6) 0.6057(7) 0.4294(5) 0.030(2) Uani 1 1 d . . . . .
C31 C 0.4336(6) 0.6192(6) 0.5383(5) 0.030(2) Uani 1 1 d . . . . .
H31A H 0.407301 0.563208 0.549834 0.037 Uiso 1 1 calc R U . . .
C37 C 0.7958(7) 0.6913(8) 0.7582(6) 0.038(2) Uani 1 1 d . . . . .
H37A H 0.862071 0.734577 0.784815 0.045 Uiso 1 1 calc R U . . .
C41 C 0.0330(6) 0.5123(6) 0.3407(6) 0.029(2) Uani 1 1 d . . . . .
C13 C 0.7566(6) 0.9822(7) 0.8199(5) 0.028(2) Uani 1 1 d . . . . .
C8 C 1.0613(6) 1.0158(6) 0.8507(5) 0.026(2) Uani 1 1 d . . . . .
C10 C 0.9541(6) 0.8938(6) 0.7047(5) 0.027(2) Uani 1 1 d . . . . .
C9 C 1.0540(6) 0.9469(6) 0.7635(5) 0.027(2) Uani 1 1 d . . . . .
H9A H 1.116523 0.937986 0.746413 0.033 Uiso 1 1 calc R U . . .
C44 C -0.0830(7) 0.4621(7) 0.2940(6) 0.034(2) Uani 1 1 d . . . . .
C22 C 0.8023(6) 0.7062(7) 0.4890(6) 0.036(2) Uani 1 1 d . . . . .
H22A H 0.730341 0.675142 0.459658 0.043 Uiso 1 1 calc R U . . .
C1 C 1.4853(6) 1.2281(7) 1.0928(6) 0.028(2) Uani 1 1 d . . . . .
C33 C 0.6215(6) 0.6440(7) 0.6548(6) 0.037(3) Uani 1 1 d . . . . .
C14 C 0.7370(6) 1.0484(6) 0.8933(5) 0.028(2) Uani 1 1 d . . . . .
H14B H 0.794763 1.091921 0.940482 0.033 Uiso 1 1 calc R U . . .
C29 C 0.4087(6) 0.7352(6) 0.4542(6) 0.029(2) Uani 1 1 d . . . . .
H29A H 0.365735 0.757202 0.409396 0.034 Uiso 1 1 calc R U . . .
C40 C 0.0816(6) 0.5777(7) 0.3078(6) 0.038(2) Uani 1 1 d . . . . .
H40A H 0.041999 0.590017 0.255424 0.045 Uiso 1 1 calc R U . . .
C19 C 1.0130(6) 0.7951(7) 0.5752(6) 0.035(2) Uani 1 1 d . . . . .
H19A H 1.084904 0.825762 0.606004 0.042 Uiso 1 1 calc R U . . .
C3 C 1.3637(6) 1.0799(7) 0.9672(5) 0.029(2) Uani 1 1 d . . . . .
H3A H 1.424854 1.050908 0.963095 0.035 Uiso 1 1 calc R U . . .
C5 C 1.1683(6) 1.0682(6) 0.9139(5) 0.027(2) Uani 1 1 d . . . . .
C2 C 1.3768(6) 1.1730(6) 1.0318(6) 0.031(2) Uani 1 1 d . . . . .
C39 C 0.1869(6) 0.6242(7) 0.3514(6) 0.037(2) Uani 1 1 d . . . . .
H39A H 0.217661 0.668872 0.329018 0.045 Uiso 1 1 calc R U . . .
C42 C 0.0899(7) 0.4972(7) 0.4186(6) 0.042(3) Uani 1 1 d . . . . .
H42A H 0.056825 0.455725 0.442611 0.050 Uiso 1 1 calc R U . . .
C7 C 1.2838(6) 1.2114(6) 1.0381(6) 0.035(2) Uani 1 1 d . U . . .
H7A H 1.290341 1.272675 1.082154 0.042 Uiso 1 1 calc R U . . .
C24 C 0.6923(7) 1.0286(8) 0.4838(7) 0.042(3) Uani 1 1 d . . . . .
H24A H 0.735329 1.082499 0.481323 0.050 Uiso 1 1 calc R U . . .
C11 C 0.9646(6) 1.0304(6) 0.8706(5) 0.027(2) Uani 1 1 d . . . . .
H11A H 0.965798 1.076655 0.925505 0.032 Uiso 1 1 calc R U . . .
C27 C 0.5707(6) 0.8691(7) 0.4904(6) 0.036(2) Uani 1 1 d . . . . .
C12 C 0.8671(6) 0.9760(7) 0.8089(5) 0.029(2) Uani 1 1 d . . . . .
C16 C 0.5477(6) 0.9813(7) 0.8264(6) 0.040(3) Uani 1 1 d . . . . .
H16A H 0.476371 0.979240 0.827766 0.048 Uiso 1 1 calc R U . . .
C17 C 0.5717(6) 0.9160(7) 0.7543(6) 0.032(2) Uani 1 1 d . U . . .
H17A H 0.515497 0.870339 0.707381 0.039 Uiso 1 1 calc R U . . .
C4 C 1.2635(6) 1.0296(6) 0.9095(5) 0.027(2) Uani 1 1 d . . . . .
H4A H 1.258595 0.968181 0.866157 0.032 Uiso 1 1 calc R U . . .
C43 C 0.1996(6) 0.5445(7) 0.4638(6) 0.037(2) Uani 1 1 d . . . . .
H43A H 0.238143 0.533747 0.517250 0.045 Uiso 1 1 calc R U . . .
C15 C 0.6318(6) 1.0506(7) 0.8973(6) 0.043(3) Uani 1 1 d . . . . .
H15A H 0.617462 1.096586 0.945524 0.052 Uiso 1 1 calc R U . . .
C23 C 0.7288(6) 0.9917(7) 0.5522(7) 0.038(2) Uani 1 1 d . . . . .
H23A H 0.794353 1.022966 0.597411 0.045 Uiso 1 1 calc R U . . .
C18 C 0.9341(6) 0.8189(7) 0.6164(6) 0.029(2) Uani 1 1 d . U . . .
C34 C 0.6057(7) 0.5641(7) 0.6817(6) 0.038(3) Uani 1 1 d . . . . .
H34A H 0.539188 0.521218 0.655126 0.046 Uiso 1 1 calc R U . . .
C26 C 0.5336(7) 0.9082(8) 0.4228(6) 0.040(3) Uani 1 1 d . . . . .
H26A H 0.466345 0.880460 0.378725 0.048 Uiso 1 1 calc R U . . .
C20 C 0.9868(7) 0.7259(7) 0.4883(6) 0.039(3) Uani 1 1 d . . . . .
H20A H 1.039707 0.710769 0.459717 0.047 Uiso 1 1 calc R U . . .
C6 C 1.1803(6) 1.1622(7) 0.9812(6) 0.036(2) Uani 1 1 d . . . . .
H6A H 1.119469 1.190780 0.987286 0.043 Uiso 1 1 calc R U . . .
C21 C 0.8787(6) 0.6799(7) 0.4452(6) 0.041(3) Uani 1 1 d . . . . .
H21A H 0.858251 0.631979 0.387583 0.049 Uiso 1 1 calc R U . . .
N9 N -0.0985(6) 0.2366(8) 0.1188(6) 0.071(3) Uani 1 1 d D U . . .
C36 C 0.7844(7) 0.6132(8) 0.7861(7) 0.047(3) Uani 1 1 d . . . . .
H36A H 0.841297 0.603590 0.830988 0.057 Uiso 1 1 calc R U . . .
C25 C 0.5967(8) 0.9909(9) 0.4193(7) 0.055(3) Uani 1 1 d . . . . .
H25A H 0.572414 1.018576 0.373118 0.066 Uiso 1 1 calc R U . . .
C35 C 0.6861(7) 0.5448(8) 0.7478(7) 0.048(3) Uani 1 1 d . . . . .
H35A H 0.675966 0.489506 0.766199 0.057 Uiso 1 1 calc R U . . .
O13 O -0.0545(8) 0.2677(8) 0.2007(6) 0.112(3) Uani 1 1 d D U . . .

loop_
_atom_site_aniso_label
_atom_site_aniso_U_11
_atom_site_aniso_U_22
_atom_site_aniso_U_33
_atom_site_aniso_U_23
_atom_site_aniso_U_13
_atom_site_aniso_U_12
Ce 0.0115(2) 0.0352(3) 0.0294(3) -0.0104(2) 0.00121(19) -0.0078(2)
Ru 0.0070(3) 0.0388(4) 0.0213(4) -0.0105(3) 0.0017(3) -0.0055(3)
O1 0.010(3) 0.038(4) 0.038(4) -0.023(3) 0.003(2) -0.005(3)
O2 0.016(3) 0.034(4) 0.051(4) -0.024(3) 0.005(3) -0.004(3)
O8 0.028(3) 0.046(4) 0.042(4) -0.001(3) 0.017(3) 0.008(3)
N6 0.007(3) 0.038(3) 0.023(3) -0.009(3) 0.006(2) 0.002(3)
O10 0.024(3) 0.043(4) 0.042(4) -0.004(3) 0.014(3) 0.005(3)
O5 0.033(3) 0.045(4) 0.035(4) 0.004(3) 0.002(3) 0.013(3)
N2 0.016(3) 0.039(5) 0.026(4) -0.009(3) 0.004(3) -0.006(3)
N5 0.014(3) 0.046(5) 0.024(4) -0.006(4) 0.008(3) 0.002(3)
N1 0.015(3) 0.039(4) 0.024(4) -0.007(3) 0.007(3) -0.002(3)
O3 0.017(3) 0.086(6) 0.041(4) 0.004(4) -0.006(3) -0.023(3)
N4 0.013(3) 0.045(5) 0.024(4) -0.009(3) 0.004(3) -0.004(3)
O9 0.032(4) 0.066(5) 0.082(6) 0.046(5) 0.006(4) -0.004(4)
O6 0.089(5) 0.101(6) 0.105(5) -0.018(5) 0.019(4) 0.015(4)
O4 0.021(3) 0.073(6) 0.065(5) 0.015(4) -0.009(3) -0.020(3)
O7 0.062(5) 0.057(5) 0.072(6) 0.013(4) 0.031(4) 0.006(4)
O14 0.037(4) 0.085(6) 0.072(5) 0.024(5) 0.015(4) 0.009(4)
N7 0.013(4) 0.037(5) 0.048(5) -0.006(4) -0.003(3) -0.004(4)
O12 0.025(4) 0.107(7) 0.054(5) 0.016(4) 0.021(3) 0.031(4)
N3 0.014(3) 0.051(5) 0.024(4) -0.009(4) 0.008(3) -0.001(3)
O11 0.036(4) 0.119(7) 0.068(5) -0.028(5) 0.030(4) 0.014(4)
C32 0.017(4) 0.027(5) 0.028(5) -0.014(4) 0.011(4) 0.003(4)
C30 0.007(4) 0.043(5) 0.019(4) -0.015(4) 0.004(3) -0.002(4)
C28 0.016(4) 0.043(6) 0.022(5) -0.004(4) 0.008(3) -0.005(4)
N8 0.028(4) 0.032(5) 0.044(5) -0.019(4) 0.004(4) -0.011(4)
C38 0.013(4) 0.040(5) 0.019(4) -0.010(4) 0.002(3) -0.007(4)
C31 0.012(4) 0.032(5) 0.029(5) -0.016(4) 0.006(3) -0.003(4)
C37 0.030(5) 0.036(6) 0.038(6) -0.004(5) 0.011(4) 0.009(4)
C41 0.013(4) 0.025(5) 0.032(5) -0.008(4) 0.000(4) 0.001(4)
C13 0.011(4) 0.041(5) 0.022(4) -0.001(4) 0.004(3) -0.006(4)
C8 0.014(4) 0.030(5) 0.021(4) -0.007(4) 0.005(3) -0.006(3)
C10 0.015(4) 0.029(5) 0.028(5) -0.008(4) 0.011(3) -0.001(3)
C9 0.011(4) 0.032(5) 0.023(4) -0.012(4) 0.006(3) -0.006(3)
C44 0.018(4) 0.038(6) 0.029(5) -0.006(4) -0.002(4) 0.001(4)
C22 0.018(4) 0.042(6) 0.024(5) -0.014(4) -0.004(3) -0.001(4)
C1 0.015(4) 0.036(5) 0.025(5) 0.000(4) 0.004(3) 0.000(4)
C33 0.014(4) 0.041(6) 0.040(5) -0.015(5) 0.013(4) 0.002(4)
C14 0.011(4) 0.038(5) 0.019(4) -0.009(4) 0.001(3) -0.002(4)
C29 0.012(4) 0.030(5) 0.032(5) -0.002(4) 0.003(3) -0.004(4)
C40 0.011(4) 0.043(6) 0.041(6) -0.006(5) 0.001(4) 0.000(4)
C19 0.012(4) 0.039(5) 0.036(5) -0.007(4) 0.001(4) -0.004(4)
C3 0.011(4) 0.037(5) 0.026(5) -0.005(4) 0.001(3) 0.003(4)
C5 0.014(4) 0.029(5) 0.022(4) -0.012(4) 0.003(3) -0.004(3)
C2 0.010(4) 0.028(5) 0.042(5) -0.004(4) 0.007(4) -0.001(3)
C39 0.016(4) 0.036(5) 0.044(6) -0.001(5) 0.004(4) -0.006(4)
C42 0.024(5) 0.046(6) 0.042(6) 0.000(5) 0.008(4) -0.005(4)
C7 0.021(4) 0.024(4) 0.038(5) -0.016(4) 0.002(3) -0.003(3)
C24 0.027(5) 0.049(6) 0.050(6) 0.025(5) 0.006(4) -0.005(4)
C11 0.014(4) 0.030(5) 0.022(4) -0.010(4) 0.003(3) 0.002(3)
C27 0.014(4) 0.057(6) 0.020(5) -0.005(4) 0.003(3) -0.011(4)
C12 0.011(4) 0.036(5) 0.024(5) -0.010(4) 0.004(3) 0.005(4)
C16 0.010(4) 0.057(6) 0.037(5) -0.009(5) 0.008(4) 0.000(4)
C17 0.011(4) 0.044(5) 0.029(4) -0.004(4) 0.006(3) -0.010(3)
C4 0.012(4) 0.032(5) 0.021(4) -0.010(4) 0.001(3) -0.003(3)
C43 0.018(4) 0.047(6) 0.026(5) -0.009(4) 0.001(4) -0.002(4)
C15 0.023(4) 0.054(6) 0.030(5) -0.019(5) 0.010(4) -0.002(4)
C23 0.013(4) 0.049(6) 0.043(6) 0.011(5) 0.006(4) -0.013(4)
C18 0.009(3) 0.036(5) 0.027(4) -0.008(4) 0.004(3) -0.007(3)
C34 0.021(4) 0.040(6) 0.043(6) -0.004(5) 0.011(4) 0.008(4)
C26 0.021(4) 0.063(7) 0.026(5) 0.009(5) -0.001(4) -0.007(4)
C20 0.021(4) 0.048(6) 0.034(5) -0.011(5) 0.011(4) 0.004(4)
C6 0.015(4) 0.037(5) 0.040(5) -0.013(4) 0.009(4) 0.005(4)
C21 0.026(5) 0.049(6) 0.027(5) -0.017(5) 0.010(4) 0.001(4)
N9 0.045(6) 0.075(7) 0.050(5) -0.027(5) 0.000(5) -0.001(5)
C36 0.018(5) 0.056(7) 0.044(6) -0.012(5) 0.001(4) 0.007(5)
C25 0.036(6) 0.070(8) 0.045(6) 0.007(6) 0.010(5) -0.013(5)
C35 0.039(6) 0.042(6) 0.054(7) 0.007(5) 0.009(5) 0.016(5)
O13 0.089(5) 0.101(6) 0.105(5) -0.018(5) 0.019(4) 0.015(4)

loop_
_atom_type_symbol
_atom_type_description
_atom_type_scat_dispersion_real
_atom_type_scat_dispersion_imag
_atom_type_scat_source
C C 0.0033 0.0016 'International Tables Vol C Tables 4.2.6.8 and 6.1.1.4'
H H 0.0000 0.0000 'International Tables Vol C Tables 4.2.6.8 and 6.1.1.4'
N N 0.0061 0.0033 'International Tables Vol C Tables 4.2.6.8 and 6.1.1.4'
O O 0.0106 0.0060 'International Tables Vol C Tables 4.2.6.8 and 6.1.1.4'
Ru Ru -1.2594 0.8363 'International Tables Vol C Tables 4.2.6.8 and 6.1.1.4'
Ce Ce -0.2486 2.6331 'International Tables Vol C Tables 4.2.6.8 and 6.1.1.4'

loop_
_geom_angle_atom_site_label_1
_geom_angle_atom_site_label_2
_geom_angle_atom_site_label_3
_geom_angle
_geom_angle_site_symmetry_1
_geom_angle_site_symmetry_3
_geom_angle_publ_flag
O12 Ce O3 89.2(2) . . ?
O12 Ce O14 70.6(2) . . ?
O3 Ce O14 131.7(2) . . ?
O12 Ce O1 77.2(2) . 1_344 ?
O3 Ce O1 142.8(3) . 1_344 ?
O14 Ce O1 76.2(2) . 1_344 ?
O12 Ce O2 123.9(2) . 1_344 ?
O3 Ce O2 144.6(2) . 1_344 ?
O14 Ce O2 76.9(2) . 1_344 ?
O1 Ce O2 50.84(17) 1_344 1_344 ?
O12 Ce O4 77.6(3) . . ?
O3 Ce O4 50.9(3) . . ?
O14 Ce O4 81.6(2) . . ?
O1 Ce O4 150.7(2) 1_344 . ?
O2 Ce O4 140.6(2) 1_344 . ?
O12 Ce O10 72.1(2) . . ?
O3 Ce O10 70.6(2) . . ?
O14 Ce O10 135.3(2) . . ?
O1 Ce O10 72.3(2) 1_344 . ?
O2 Ce O10 105.1(2) 1_344 . ?
O4 Ce O10 113.3(2) . . ?
O12 Ce O8 119.6(2) . . ?
O3 Ce O8 80.6(2) . . ?
O14 Ce O8 147.5(2) . . ?
O1 Ce O8 76.7(2) 1_344 . ?
O2 Ce O8 72.2(2) 1_344 . ?
O4 Ce O8 129.6(2) . . ?
O10 Ce O8 48.29(18) . . ?
O12 Ce O5 160.3(2) . . ?
O3 Ce O5 73.4(2) . . ?
O14 Ce O5 114.2(2) . . ?
O1 Ce O5 122.33(19) 1_344 . ?
O2 Ce O5 75.38(18) 1_344 . ?
O4 Ce O5 84.1(2) . . ?
O10 Ce O5 109.3(2) . . ?
O8 Ce O5 67.5(2) . . ?
O12 Ce O7 129.3(3) . . ?
O3 Ce O7 99.5(3) . . ?
O14 Ce O7 66.6(3) . . ?
O1 Ce O7 116.0(2) 1_344 . ?
O2 Ce O7 70.7(2) 1_344 . ?
O4 Ce O7 70.6(2) . . ?
O10 Ce O7 157.3(2) . . ?
O8 Ce O7 111.0(2) . . ?
O5 Ce O7 48.0(2) . . ?
O12 Ce C44 80.6(2) . . ?
O3 Ce C44 25.6(3) . . ?
O14 Ce C44 106.3(3) . . ?
O1 Ce C44 155.4(2) 1_344 . ?
O2 Ce C44 153.7(2) 1_344 . ?
O4 Ce C44 25.5(3) . . ?
O10 Ce C44 90.9(2) . . ?
O8 Ce C44 105.8(3) . . ?
O5 Ce C44 79.7(2) . . ?
O7 Ce C44 86.5(3) . . ?
O12 Ce C1 100.2(2) . 1_344 ?
O3 Ce C1 155.4(3) . 1_344 ?
O14 Ce C1 72.8(2) . 1_344 ?
O1 Ce C1 25.9(2) 1_344 1_344 ?
O2 Ce C1 25.1(2) 1_344 1_344 ?
O4 Ce C1 153.3(3) . 1_344 ?
O10 Ce C1 90.6(2) . 1_344 ?
O8 Ce C1 75.0(2) . 1_344 ?
O5 Ce C1 99.4(2) . 1_344 ?
O7 Ce C1 92.0(2) . 1_344 ?
C44 Ce C1 178.5(3) . 1_344 ?
N5 Ru N2 177.0(3) . . ?
N5 Ru N6 79.0(3) . . ?
N2 Ru N6 99.9(3) . . ?
N5 Ru N4 79.5(3) . . ?
N2 Ru N4 101.7(3) . . ?
N6 Ru N4 158.3(3) . . ?
N5 Ru N3 103.7(3) . . ?
N2 Ru N3 79.1(3) . . ?
N6 Ru N3 93.7(3) . . ?
N4 Ru N3 88.7(3) . . ?
N5 Ru N1 99.1(2) . . ?
N2 Ru N1 78.1(3) . . ?
N6 Ru N1 90.6(3) . . ?
N4 Ru N1 95.5(3) . . ?
N3 Ru N1 157.2(3) . . ?
C1 O1 Ce 92.7(5) . 1_766 ?
C1 O2 Ce 93.2(5) . 1_766 ?
N7 O8 Ce 98.6(6) . . ?
C37 N6 C33 115.2(9) . . ?
C37 N6 Ru 130.5(6) . . ?
C33 N6 Ru 114.3(6) . . ?
N7 O10 Ce 98.0(6) . . ?
N8 O5 Ce 98.0(5) . . ?
C12 N2 C10 121.1(6) . . ?
C12 N2 Ru 120.3(5) . . ?
C10 N2 Ru 118.4(5) . . ?
C32 N5 C28 121.5(7) . . ?
C32 N5 Ru 119.2(6) . . ?
C28 N5 Ru 118.8(6) . . ?
C13 N1 C17 118.8(7) . . ?
C13 N1 Ru 115.2(5) . . ?
C17 N1 Ru 126.0(5) . . ?
C44 O3 Ce 94.8(5) . . ?
C23 N4 C27 116.6(8) . . ?
C23 N4 Ru 128.8(6) . . ?
C27 N4 Ru 114.3(6) . . ?
C44 O4 Ce 92.5(6) . . ?
N8 O7 Ce 94.3(6) . . ?
O9 N7 O8 124.6(9) . . ?
O9 N7 O10 120.3(8) . . ?
O8 N7 O10 115.0(9) . . ?
N9 O12 Ce 129.7(6) . . ?
C22 N3 C18 118.8(7) . . ?
C22 N3 Ru 127.7(5) . . ?
C18 N3 Ru 113.4(5) . . ?
N5 C32 C31 119.1(9) . . ?
N5 C32 C33 112.5(7) . . ?
C31 C32 C33 128.4(9) . . ?
C31 C30 C29 119.1(7) . . ?
C31 C30 C38 120.4(9) . . ?
C29 C30 C38 120.5(8) . . ?
N5 C28 C29 120.3(8) . . ?
N5 C28 C27 113.3(7) . . ?
C29 C28 C27 126.4(9) . . ?
O5 N8 O6 124.3(10) . . ?
O5 N8 O7 119.6(8) . . ?
O6 N8 O7 116.1(11) . . ?
C43 C38 C39 118.0(7) . . ?
C43 C38 C30 121.0(8) . . ?
C39 C38 C30 121.0(8) . . ?
C32 C31 C30 120.6(9) . . ?
C32 C31 H31A 119.7 . . ?
C30 C31 H31A 119.7 . . ?
C36 C37 N6 125.1(9) . . ?
C36 C37 H37A 117.4 . . ?
N6 C37 H37A 117.4 . . ?
C42 C41 C40 119.4(8) . . ?
C42 C41 C44 119.6(9) . . ?
C40 C41 C44 121.0(8) . . ?
N1 C13 C14 121.6(7) . . ?
N1 C13 C12 114.3(7) . . ?
C14 C13 C12 124.1(7) . . ?
C11 C8 C9 117.6(6) . . ?
C11 C8 C5 123.1(7) . . ?
C9 C8 C5 119.3(6) . . ?
N2 C10 C9 120.0(7) . . ?
N2 C10 C18 113.5(6) . . ?
C9 C10 C18 126.5(7) . . ?
C10 C9 C8 119.9(7) . . ?
C10 C9 H9A 120.0 . . ?
C8 C9 H9A 120.0 . . ?
O4 C44 O3 121.0(8) . . ?
O4 C44 C41 119.8(9) . . ?
O3 C44 C41 119.2(9) . . ?
O4 C44 Ce 62.0(5) . . ?
O3 C44 Ce 59.6(4) . . ?
C41 C44 Ce 172.9(6) . . ?
N3 C22 C21 122.8(7) . . ?
N3 C22 H22A 118.6 . . ?
C21 C22 H22A 118.6 . . ?
O2 C1 O1 122.3(7) . . ?
O2 C1 C2 119.8(7) . . ?
O1 C1 C2 117.8(7) . . ?
O2 C1 Ce 61.7(4) . 1_766 ?
O1 C1 Ce 61.4(4) . 1_766 ?
C2 C1 Ce 173.0(6) . 1_766 ?
C34 C33 N6 121.8(9) . . ?
C34 C33 C32 123.8(8) . . ?
N6 C33 C32 114.4(9) . . ?
C13 C14 C15 120.4(7) . . ?
C13 C14 H14B 119.8 . . ?
C15 C14 H14B 119.8 . . ?
C28 C29 C30 119.2(8) . . ?
C28 C29 H29A 120.4 . . ?
C30 C29 H29A 120.4 . . ?
C39 C40 C41 120.6(9) . . ?
C39 C40 H40A 119.7 . . ?
C41 C40 H40A 119.7 . . ?
C18 C19 C20 120.9(7) . . ?
C18 C19 H19A 119.5 . . ?
C20 C19 H19A 119.5 . . ?
C2 C3 C4 122.0(7) . . ?
C2 C3 H3A 119.0 . . ?
C4 C3 H3A 119.0 . . ?
C4 C5 C6 116.9(7) . . ?
C4 C5 C8 121.8(7) . . ?
C6 C5 C8 121.3(7) . . ?
C3 C2 C7 117.1(7) . . ?
C3 C2 C1 121.8(7) . . ?
C7 C2 C1 121.1(7) . . ?
C40 C39 C38 121.0(9) . . ?
C40 C39 H39A 119.5 . . ?
C38 C39 H39A 119.5 . . ?
C41 C42 C43 120.2(10) . . ?
C41 C42 H42A 119.9 . . ?
C43 C42 H42A 119.9 . . ?
C2 C7 C6 122.7(7) . . ?
C2 C7 H7A 118.6 . . ?
C6 C7 H7A 118.6 . . ?
C25 C24 C23 122.4(10) . . ?
C25 C24 H24A 118.8 . . ?
C23 C24 H24A 118.8 . . ?
C12 C11 C8 119.9(7) . . ?
C12 C11 H11A 120.1 . . ?
C8 C11 H11A 120.1 . . ?
C26 C27 N4 120.8(8) . . ?
C26 C27 C28 125.6(7) . . ?
N4 C27 C28 113.6(8) . . ?
N2 C12 C11 121.4(7) . . ?
N2 C12 C13 112.0(6) . . ?
C11 C12 C13 126.6(7) . . ?
C17 C16 C15 119.5(7) . . ?
C17 C16 H16A 120.2 . . ?
C15 C16 H16A 120.2 . . ?
N1 C17 C16 121.7(7) . . ?
N1 C17 H17A 119.1 . . ?
C16 C17 H17A 119.1 . . ?
C3 C4 C5 121.7(7) . . ?
C3 C4 H4A 119.2 . . ?
C5 C4 H4A 119.2 . . ?
C38 C43 C42 120.5(9) . . ?
C38 C43 H43A 119.7 . . ?
C42 C43 H43A 119.7 . . ?
C14 C15 C16 117.8(7) . . ?
C14 C15 H15A 121.1 . . ?
C16 C15 H15A 121.1 . . ?
C24 C23 N4 122.0(8) . . ?
C24 C23 H23A 119.0 . . ?
N4 C23 H23A 119.0 . . ?
N3 C18 C19 120.4(7) . . ?
N3 C18 C10 115.4(6) . . ?
C19 C18 C10 124.1(7) . . ?
C33 C34 C35 121.2(9) . . ?
C33 C34 H34A 119.4 . . ?
C35 C34 H34A 119.4 . . ?
C27 C26 C25 119.9(8) . . ?
C27 C26 H26A 120.1 . . ?
C25 C26 H26A 120.1 . . ?
C19 C20 C21 117.8(7) . . ?
C19 C20 H20A 121.1 . . ?
C21 C20 H20A 121.1 . . ?
C7 C6 C5 119.6(7) . . ?
C7 C6 H6A 120.2 . . ?
C5 C6 H6A 120.2 . . ?
C22 C21 C20 119.3(7) . . ?
C22 C21 H21A 120.4 . . ?
C20 C21 H21A 120.4 . . ?
O13 N9 O11 116.0(8) . . ?
O13 N9 O12 113.0(9) . . ?
O11 N9 O12 130.3(9) . . ?
C37 C36 C35 120.0(10) . . ?
C37 C36 H36A 120.0 . . ?
C35 C36 H36A 120.0 . . ?
C24 C25 C26 118.2(11) . . ?
C24 C25 H25A 120.9 . . ?
C26 C25 H25A 120.9 . . ?
C34 C35 C36 116.6(11) . . ?
C34 C35 H35A 121.7 . . ?
C36 C35 H35A 121.7 . . ?

loop_
_geom_bond_atom_site_label_1
_geom_bond_atom_site_label_2
_geom_bond_distance
_geom_bond_site_symmetry_2
_geom_bond_publ_flag
Ce O12 2.501(6) . ?
Ce O3 2.521(6) . ?
Ce O14 2.524(8) . ?
Ce O1 2.556(5) 1_344 ?
Ce O2 2.565(5) 1_344 ?
Ce O4 2.574(7) . ?
Ce O10 2.619(7) . ?
Ce O8 2.624(7) . ?
Ce O5 2.649(6) . ?
Ce O7 2.697(8) . ?
Ce C44 2.912(8) . ?
Ce C1 2.909(8) 1_344 ?
Ru N5 1.975(7) . ?
Ru N2 1.978(6) . ?
Ru N6 2.034(8) . ?
Ru N4 2.062(8) . ?
Ru N3 2.070(6) . ?
Ru N1 2.083(6) . ?
O1 C1 1.273(9) . ?
O2 C1 1.236(10) . ?
O8 N7 1.256(10) . ?
N6 C37 1.341(11) . ?
N6 C33 1.407(10) . ?
O10 N7 1.286(10) . ?
O5 N8 1.233(10) . ?
N2 C12 1.348(10) . ?
N2 C10 1.355(9) . ?
N5 C32 1.358(12) . ?
N5 C28 1.377(11) . ?
N1 C13 1.353(10) . ?
N1 C17 1.357(9) . ?
O3 C44 1.262(12) . ?
N4 C23 1.359(12) . ?
N4 C27 1.413(9) . ?
O9 N7 1.225(11) . ?
O6 N8 1.253(12) . ?
O4 C44 1.253(12) . ?
O7 N8 1.285(11) . ?
O12 N9 1.220(7) . ?
N3 C22 1.336(10) . ?
N3 C18 1.375(9) . ?
O11 N9 1.213(10) . ?
C32 C31 1.398(10) . ?
C32 C33 1.447(13) . ?
C30 C31 1.384(12) . ?
C30 C29 1.407(13) . ?
C30 C38 1.499(10) . ?
C28 C29 1.382(10) . ?
C28 C27 1.465(13) . ?
C38 C43 1.368(13) . ?
C38 C39 1.402(12) . ?
C31 H31A 0.9300 . ?
C37 C36 1.327(14) . ?
C37 H37A 0.9300 . ?
C41 C42 1.355(13) . ?
C41 C40 1.387(13) . ?
C41 C44 1.499(11) . ?
C13 C14 1.377(11) . ?
C13 C12 1.497(10) . ?
C8 C11 1.391(10) . ?
C8 C9 1.432(10) . ?
C8 C5 1.465(10) . ?
C10 C9 1.382(10) . ?
C10 C18 1.447(11) . ?
C9 H9A 0.9300 . ?
C22 C21 1.379(11) . ?
C22 H22A 0.9300 . ?
C1 C2 1.479(10) . ?
C33 C34 1.349(14) . ?
C14 C15 1.385(11) . ?
C14 H14B 0.9300 . ?
C29 H29A 0.9300 . ?
C40 C39 1.365(11) . ?
C40 H40A 0.9300 . ?
C19 C18 1.376(11) . ?
C19 C20 1.388(11) . ?
C19 H19A 0.9300 . ?
C3 C2 1.389(11) . ?
C3 C4 1.370(10) . ?
C3 H3A 0.9300 . ?
C5 C4 1.399(10) . ?
C5 C6 1.419(11) . ?
C2 C7 1.376(11) . ?
C39 H39A 0.9300 . ?
C42 C43 1.418(11) . ?
C42 H42A 0.9300 . ?
C7 C6 1.393(11) . ?
C7 H7A 0.9300 . ?
C24 C25 1.331(13) . ?
C24 C23 1.342(13) . ?
C24 H24A 0.9300 . ?
C11 C12 1.379(10) . ?
C11 H11A 0.9300 . ?
C27 C26 1.352(13) . ?
C16 C17 1.384(11) . ?
C16 C15 1.401(11) . ?
C16 H16A 0.9300 . ?
C17 H17A 0.9300 . ?
C4 H4A 0.9300 . ?
C43 H43A 0.9300 . ?
C15 H15A 0.9300 . ?
C23 H23A 0.9300 . ?
C34 C35 1.378(13) . ?
C34 H34A 0.9300 . ?
C26 C25 1.406(14) . ?
C26 H26A 0.9300 . ?
C20 C21 1.392(11) . ?
C20 H20A 0.9300 . ?
C6 H6A 0.9300 . ?
C21 H21A 0.9300 . ?
N9 O13 1.212(8) . ?
C36 C35 1.409(13) . ?
C36 H36A 0.9300 . ?
C25 H25A 0.9300 . ?
C35 H35A 0.9300 . ?
